data_7102495
loop_
_publ_author_name
'Becker, Barbara'
'Baranowska, Katarzyna'
'Chojnacki, Jaroslaw'
'Wojnowski, Wieslaw'

_publ_section_title
;
 Cubane-like structure of a silanethiol--primary amine assembly--a
 novel, unusual hydrogen bond pattern.
;
_journal_issue 5
_journal_name_full 'Chemical communications (Cambridge, England)'
_journal_page_first 620
_journal_page_last 621
_journal_paper_doi 10.1039/b313576d
_journal_year 2004
_chemical_formula_moiety 'C9 H21 O3 S Si, C4 H12 N'
_chemical_formula_sum 'C13 H33 N O3 S Si'
_chemical_formula_weight 311.55
_chemical_melting_point 129.0(10)
_chemical_name_common 'Tert-butylammonium triisopropoxysilanethiolate'
_chemical_name_systematic
;
Tert-butylammonium triisopropoxysilanethiolate
;
_space_group_IT_number 217
_symmetry_cell_setting cubic
_symmetry_space_group_name_Hall 'I -4 2 3'
_symmetry_space_group_name_H-M 'I -4 3 m'
_atom_sites_solution_hydrogens geom
_atom_sites_solution_primary direct
_atom_sites_solution_secondary difmap
_audit_creation_method SHELXL-97
_cell_angle_alpha 90.00
_cell_angle_beta 90.00
_cell_angle_gamma 90.00
_cell_formula_units_Z 8
_cell_length_a 15.974(2)
_cell_length_b 15.974(2)
_cell_length_c 15.974(2)
_cell_measurement_reflns_used 51
_cell_measurement_temperature 200.0(2)
_cell_measurement_theta_max 13.3
_cell_measurement_theta_min 3.12
_cell_volume 4076.1(9)
_computing_cell_refinement 'KM4 System (Ga\/ldecki, 1996)'
_computing_data_collection 'KM4 System (Ga\/ldecki, 1996)'
_computing_data_reduction 'DATAPROC (Ga\/ldecki, 1996)'
_computing_molecular_graphics 'RESVIEW, (Schwenk, 1998)'
_computing_publication_material 'SHELXL - 97 (Sheldrick, 1997)'
_computing_structure_refinement 'SHELXL - 97 (Sheldrick, 1997)'
_computing_structure_solution 'SHELXS - 97 (Sheldrick, 1997)'
_diffrn_ambient_temperature 200.0(2)
_diffrn_measured_fraction_theta_full 0.998
_diffrn_measured_fraction_theta_max 0.998
_diffrn_measurement_device_type 'KM4 Oxford Diffraction'
_diffrn_measurement_method '\w--1.4\q scan'
_diffrn_radiation_monochromator graphite
_diffrn_radiation_source 'fine-focus sealed tube'
_diffrn_radiation_type MoK\a
_diffrn_radiation_wavelength 0.71073
_diffrn_reflns_av_R_equivalents 0.0000
_diffrn_reflns_av_sigmaI/netI 0.0198
_diffrn_reflns_limit_h_max 20
_diffrn_reflns_limit_h_min 0
_diffrn_reflns_limit_k_max 0
_diffrn_reflns_limit_k_min -14
_diffrn_reflns_limit_l_max 0
_diffrn_reflns_limit_l_min -12
_diffrn_reflns_number 531
_diffrn_reflns_theta_full 27.54
_diffrn_reflns_theta_max 27.54
_diffrn_reflns_theta_min 1.80
_diffrn_standards_decay_% 0.5
_diffrn_standards_interval_count 200
_diffrn_standards_number 3
_exptl_absorpt_coefficient_mu 0.222
_exptl_absorpt_correction_type none
_exptl_crystal_colour colourless
_exptl_crystal_density_diffrn 1.015
_exptl_crystal_density_method 'not measured'
_exptl_crystal_description rod
_exptl_crystal_F_000 1376
_exptl_crystal_size_max 0.5
_exptl_crystal_size_mid 0.3
_exptl_crystal_size_min 0.25
_refine_diff_density_max 0.306
_refine_diff_density_min -0.195
_refine_diff_density_rms 0.055
_refine_ls_abs_structure_details 'Flack H D (1983), Acta Cryst. A39, 876-881'
_refine_ls_abs_structure_Flack 0.2(5)
_refine_ls_extinction_method none
_refine_ls_goodness_of_fit_ref 1.091
_refine_ls_hydrogen_treatment mixed
_refine_ls_matrix_type full
_refine_ls_number_parameters 41
_refine_ls_number_reflns 531
_refine_ls_number_restraints 0
_refine_ls_restrained_S_all 1.091
_refine_ls_R_factor_all 0.0779
_refine_ls_R_factor_gt 0.0592
_refine_ls_shift/su_max 0.000
_refine_ls_shift/su_mean 0.000
_refine_ls_structure_factor_coef Fsqd
_refine_ls_weighting_details 'calc w=1/[\s^2^(Fo^2^)+(0.1096P)^2^+3.5511P] where P=(Fo^2^+2Fc^2^)/3'
_refine_ls_weighting_scheme calc
_refine_ls_wR_factor_gt 0.1671
_refine_ls_wR_factor_ref 0.1773
_reflns_number_gt 440
_reflns_number_total 531
_reflns_threshold_expression >2sigma(I)
_cod_data_source_file b313576d.txt
_cod_data_source_block 2
_cod_depositor_comments
;
The following automatic conversions were performed:

'_chemical_melting_point' value '128-130' was changed to '129.0(10)'
- the average value was taken and precision was estimated.

Automatic conversion script
Id: cif_fix_values 1646 2011-03-28 12:23:43Z adriana 
;
_cod_database_code 7102495

loop_
_symmetry_equiv_pos_as_xyz
'x, y, z'
'-x, -y, z'
'-x, y, -z'
'x, -y, -z'
'z, x, y'
'z, -x, -y'
'-z, -x, y'
'-z, x, -y'
'y, z, x'
'-y, z, -x'
'y, -z, -x'
'-y, -z, x'
'y, x, z'
'-y, -x, z'
'y, -x, -z'
'-y, x, -z'
'x, z, y'
'-x, z, -y'
'-x, -z, y'
'x, -z, -y'
'z, y, x'
'z, -y, -x'
'-z, y, -x'
'-z, -y, x'
'x+1/2, y+1/2, z+1/2'
'-x+1/2, -y+1/2, z+1/2'
'-x+1/2, y+1/2, -z+1/2'
'x+1/2, -y+1/2, -z+1/2'
'z+1/2, x+1/2, y+1/2'
'z+1/2, -x+1/2, -y+1/2'
'-z+1/2, -x+1/2, y+1/2'
'-z+1/2, x+1/2, -y+1/2'
'y+1/2, z+1/2, x+1/2'
'-y+1/2, z+1/2, -x+1/2'
'y+1/2, -z+1/2, -x+1/2'
'-y+1/2, -z+1/2, x+1/2'
'y+1/2, x+1/2, z+1/2'
'-y+1/2, -x+1/2, z+1/2'
'y+1/2, -x+1/2, -z+1/2'
'-y+1/2, x+1/2, -z+1/2'
'x+1/2, z+1/2, y+1/2'
'-x+1/2, z+1/2, -y+1/2'
'-x+1/2, -z+1/2, y+1/2'
'x+1/2, -z+1/2, -y+1/2'
'z+1/2, y+1/2, x+1/2'
'z+1/2, -y+1/2, -x+1/2'
'-z+1/2, y+1/2, -x+1/2'
'-z+1/2, -y+1/2, x+1/2'

loop_
_atom_site_label
_atom_site_type_symbol
_atom_site_fract_x
_atom_site_fract_y
_atom_site_fract_z
_atom_site_U_iso_or_equiv
_atom_site_adp_type
_atom_site_occupancy
_atom_site_symmetry_multiplicity
_atom_site_calc_flag
_atom_site_refinement_flags
S1 S 0.39664(8) 0.60336(8) 0.60336(8) 0.0416(6) Uani 1 6 d S
Si2 Si 0.32216(10) 0.67784(10) 0.67784(10) 0.0504(8) Uani 1 6 d S
O1 O 0.3354(3) 0.6646(3) 0.7753(3) 0.128(3) Uani 1 2 d S
C20 C 0.3825(4) 0.6175(4) 0.8252(5) 0.078(2) Uani 1 2 d S
H20A H 0.4199 0.5801 0.7937 0.117 Uiso 1 2 d SR
C21 C 0.3252(12) 0.5657(8) 0.8776(10) 0.245(9) Uani 1 1 d .
H21A H 0.2938 0.5220 0.8487 0.367 Uiso 1 1 d R
H21B H 0.3651 0.5311 0.9156 0.367 Uiso 1 1 d R
H21C H 0.2959 0.6003 0.9078 0.367 Uiso 1 1 d R
N1 N 0.4001(2) 0.4001(2) 0.5999(2) 0.0412(15) Uani 1 6 d S
H1A H 0.3882 0.4583 0.6118 0.062 Uiso 1 2 d SR
C1 C 0.3454(3) 0.3454(3) 0.6546(3) 0.047(2) Uani 1 6 d S
C2 C 0.3655(4) 0.3655(4) 0.7429(5) 0.149(6) Uani 1 2 d S
H2A H 0.3314 0.3315 0.7805 0.223 Uiso 1 2 d SR
H2B H 0.4241 0.3512 0.7580 0.223 Uiso 1 1 d R

loop_
_atom_site_aniso_label
_atom_site_aniso_U_11
_atom_site_aniso_U_22
_atom_site_aniso_U_33
_atom_site_aniso_U_23
_atom_site_aniso_U_13
_atom_site_aniso_U_12
S1 0.0416(6) 0.0416(6) 0.0416(6) -0.0035(5) 0.0035(5) 0.0035(5)
Si2 0.0504(8) 0.0504(8) 0.0504(8) -0.0082(6) 0.0082(6) 0.0082(6)
O1 0.171(5) 0.171(5) 0.043(2) -0.0076(17) 0.0076(17) 0.115(6)
C20 0.091(4) 0.091(4) 0.052(3) -0.011(3) 0.011(3) 0.019(5)
C21 0.35(2) 0.135(9) 0.249(14) 0.040(10) 0.188(15) 0.010(10)
N1 0.0412(15) 0.0412(15) 0.0412(15) 0.004(2) 0.004(2) -0.004(2)
C1 0.047(2) 0.047(2) 0.047(2) 0.006(2) 0.006(2) -0.006(2)
C2 0.201(9) 0.201(9) 0.045(4) 0.001(3) 0.001(3) -0.134(11)

loop_
_atom_type_symbol
_atom_type_description
_atom_type_scat_dispersion_real
_atom_type_scat_dispersion_imag
_atom_type_scat_source
C C 0.0033 0.0016 'International Tables Vol C Tables 4.2.6.8 and 6.1.1.4'
H H 0.0000 0.0000 'International Tables Vol C Tables 4.2.6.8 and 6.1.1.4'
N N 0.0061 0.0033 'International Tables Vol C Tables 4.2.6.8 and 6.1.1.4'
O O 0.0106 0.0060 'International Tables Vol C Tables 4.2.6.8 and 6.1.1.4'
Si Si 0.0817 0.0704 'International Tables Vol C Tables 4.2.6.8 and 6.1.1.4'
S S 0.1246 0.1234 'International Tables Vol C Tables 4.2.6.8 and 6.1.1.4'

loop_
_geom_angle_atom_site_label_1
_geom_angle_atom_site_label_2
_geom_angle_atom_site_label_3
_geom_angle
_geom_angle_site_symmetry_1
_geom_angle_site_symmetry_3
_geom_angle_publ_flag
O1 Si2 O1 104.1(3) 7_665 . no
O1 Si2 O1 104.1(3) 7_665 10_656 no
O1 Si2 O1 104.1(3) . 10_656 no
O1 Si2 S1 114.4(2) 7_665 . no
O1 Si2 S1 114.4(2) . . no
O1 Si2 S1 114.4(2) 10_656 . no
C20 O1 Si2 137.7(5) . . no
O1 C20 C21 107.7(9) . 14_665 no
O1 C20 C21 107.7(9) . . no
C21 C20 C21 111.5(16) 14_665 . no
O1 C20 H20A 112.4 . . no
C21 C20 H20A 108.8 14_665 . no
C21 C20 H20A 108.8 . . no
C20 C21 H21A 116.6 . . no
C20 C21 H21B 104.3 . . no
H21A C21 H21B 102.2 . . no
C20 C21 H21C 106.8 . . no
H21A C21 H21C 116.1 . . no
H21B C21 H21C 110.0 . . no
C1 N1 H1A 109.1 . . no
C2 C1 C2 111.4(5) 8_656 . no
C2 C1 C2 111.4(5) 8_656 11_566 no
C2 C1 C2 111.4(5) . 11_566 no
C2 C1 N1 107.4(5) 8_656 . no
C2 C1 N1 107.4(5) . . no
C2 C1 N1 107.4(5) 11_566 . no
C1 C2 H2A 110.2 . . no
C1 C2 H2B 112.7 . . no
H2A C2 H2B 104.3 . . no

loop_
_geom_bond_atom_site_label_1
_geom_bond_atom_site_label_2
_geom_bond_distance
_geom_bond_site_symmetry_2
_geom_bond_publ_flag
S1 Si2 2.061(3) . yes
Si2 O1 1.585(5) 7_665 yes
Si2 O1 1.585(5) . yes
Si2 O1 1.585(5) 10_656 yes
O1 C20 1.329(9) . no
C20 C21 1.491(12) 14_665 no
C20 C21 1.491(12) . no
C20 H20A 0.9834 . no
C21 H21A 0.9757 . no
C21 H21B 1.0386 . no
C21 H21C 0.8710 . no
N1 C1 1.514(11) . yes
N1 H1A 0.9681 . no
C1 C2 1.481(9) 8_656 no
C1 C2 1.481(9) . no
C1 C2 1.481(9) 11_566 no
C2 H2A 0.9765 . no
C2 H2B 0.9930 . no

loop_
_geom_hbond_atom_site_label_D
_geom_hbond_atom_site_label_H
_geom_hbond_atom_site_label_A
_geom_hbond_distance_DH
_geom_hbond_distance_HA
_geom_hbond_distance_DA
_geom_hbond_angle_DHA
N1 H1A S1 0.97 2.32 3.248(4) 159.2
